data_2017191
loop_
_publ_author_name
'Atria, Ana Mar\'ia'
'Corsini, Gino'
'Gonz\'alez, Lissette'
'Garland, Maria Teresa'
'Baggio, Ricardo'

_publ_section_title
;
 Two polymeric nickel(II) complexes with aromatic
 benzene-1,2,4,5-tetracarboxylate and pyridine-2,5-dicarboxylate
 linkers
;
_journal_coeditor_code LN3133
_journal_issue 7
_journal_name_full 'Acta Crystallographica Section C'
_journal_page_first m250
_journal_page_last m254
_journal_paper_doi 10.1107/S0108270109021404
_journal_volume 65
_journal_year 2009
_chemical_formula_iupac '[Ni2 (C10 H2 O8) (C5 H14 N2)4 (H2 O)2] , 2C H4 O , 4H2 O'
_chemical_formula_moiety 'C30 H62 N8 Ni2 O10 , 2C H4 O , 4H2 O'
_chemical_formula_sum 'C32 H78 N8 Ni2 O16'
_chemical_formula_weight 948.44
_chemical_name_systematic
;
(\m-benzene-1,2,4,5-tetracarboxylato-
\k^2^<i>O</i>^1^:<i>O</i>^4^)bis[aquabis(2,2-methylpropane-1,3-diamine-
\k^2^<i>N</i>,<i>N</i>')nickel(II)]
methanol disolvate tetrahydrate
;
_space_group_IT_number 14
_symmetry_cell_setting monoclinic
_symmetry_space_group_name_Hall '-P 2ybc'
_symmetry_space_group_name_H-M 'P 1 21/c 1'
_atom_sites_solution_hydrogens geom
_atom_sites_solution_primary direct
_atom_sites_solution_secondary difmap
_audit_creation_method SHELXL97
_cell_angle_alpha 90.00
_cell_angle_beta 109.662(2)
_cell_angle_gamma 90.00
_cell_formula_units_Z 2
_cell_length_a 10.6492(10)
_cell_length_b 20.914(2)
_cell_length_c 11.3422(11)
_cell_measurement_reflns_used 5277
_cell_measurement_temperature 295(2)
_cell_measurement_theta_max 27.80
_cell_measurement_theta_min 2.00
_cell_volume 2378.8(4)
_computing_cell_refinement 'SAINT-NT (Bruker, 2002)'
_computing_data_collection 'SMART-NT (Bruker, 2001)'
_computing_data_reduction 'SAINT-NT (Bruker, 2002)'
_computing_molecular_graphics 'SHELXTL-NT (Sheldrick, 2008)'
_computing_publication_material
;
SHELXTL-NT (Sheldrick, 2008) and PLATON (Spek, 2009)
;
_computing_structure_refinement 'SHELXL97 (Sheldrick, 2008)'
_computing_structure_solution 'SHELXS97 (Sheldrick, 2008)'
_diffrn_ambient_temperature 295(2)
_diffrn_measured_fraction_theta_full 0.998
_diffrn_measured_fraction_theta_max 0.929
_diffrn_measurement_device_type 'Bruker SMART? CCD area-detector'
_diffrn_measurement_method '\f and \w'
_diffrn_radiation_monochromator graphite
_diffrn_radiation_source 'fine-focus sealed tube'
_diffrn_radiation_type MoK\a
_diffrn_radiation_wavelength 0.71073
_diffrn_reflns_av_R_equivalents 0.0480
_diffrn_reflns_av_sigmaI/netI 0.0536
_diffrn_reflns_limit_h_max 13
_diffrn_reflns_limit_h_min -14
_diffrn_reflns_limit_k_max 26
_diffrn_reflns_limit_k_min -26
_diffrn_reflns_limit_l_max 14
_diffrn_reflns_limit_l_min -15
_diffrn_reflns_number 19918
_diffrn_reflns_theta_full 26.00
_diffrn_reflns_theta_max 28.10
_diffrn_reflns_theta_min 1.95
_diffrn_standards_number 0
_exptl_absorpt_coefficient_mu 0.860
_exptl_absorpt_correction_T_max 0.86
_exptl_absorpt_correction_T_min 0.72
_exptl_absorpt_correction_type multi-scan
_exptl_absorpt_process_details '(SADABS; Bruker, 2002)'
_exptl_crystal_colour pink
_exptl_crystal_density_diffrn 1.324
_exptl_crystal_density_method 'not measured'
_exptl_crystal_description block
_exptl_crystal_F_000 1020
_exptl_crystal_size_max 0.44
_exptl_crystal_size_mid 0.25
_exptl_crystal_size_min 0.18
_refine_diff_density_max 0.703
_refine_diff_density_min -0.361
_refine_ls_extinction_method none
_refine_ls_goodness_of_fit_ref 1.029
_refine_ls_hydrogen_treatment constr
_refine_ls_matrix_type full
_refine_ls_number_parameters 267
_refine_ls_number_reflns 5385
_refine_ls_number_restraints 0
_refine_ls_restrained_S_all 1.029
_refine_ls_R_factor_all 0.0861
_refine_ls_R_factor_gt 0.0559
_refine_ls_shift/su_max 0.002
_refine_ls_shift/su_mean 0.000
_refine_ls_structure_factor_coef Fsqd
_refine_ls_weighting_details 'calc w = 1/[\s^2^(Fo^2^)+(0.0724P)^2^+0.6703P] where P=(Fo^2^+2Fc^2^)/3'
_refine_ls_weighting_scheme calc
_refine_ls_wR_factor_gt 0.1319
_refine_ls_wR_factor_ref 0.1456
_reflns_number_gt 3837
_reflns_number_total 5385
_reflns_threshold_expression I>2\s(I)
_cod_data_source_file ln3133.cif
_cod_data_source_block I
_cod_original_sg_symbol_H-M ' P 21/c '
_cod_database_code 2017191
_cod_database_fobs_code 2017191

loop_
_symmetry_equiv_pos_as_xyz
'x, y, z'
'-x, y+1/2, -z+1/2'
'-x, -y, -z'
'x, -y-1/2, z-1/2'

loop_
_atom_site_type_symbol
_atom_site_label
_atom_site_fract_x
_atom_site_fract_y
_atom_site_fract_z
_atom_site_U_iso_or_equiv
_atom_site_adp_type
_atom_site_calc_flag
_atom_site_refinement_flags
_atom_site_occupancy
_atom_site_disorder_assembly
_atom_site_disorder_group
Ni Ni1 0.49088(4) 0.654109(17) 0.57319(3) 0.03640(15) Uani d . 1 . .
N N11 0.6720(3) 0.61646(12) 0.5715(2) 0.0386(6) Uani d . 1 . .
H H11A 0.7036 0.5914 0.6397 0.046 Uiso calc R 1 . .
H H11B 0.6533 0.5906 0.5044 0.046 Uiso calc R 1 . .
N N21 0.5936(3) 0.73411(13) 0.6744(3) 0.0501(7) Uani d . 1 . .
H H21A 0.5354 0.7669 0.6584 0.060 Uiso calc R 1 . .
H H21B 0.6154 0.7249 0.7563 0.060 Uiso calc R 1 . .
C C11 0.7824(4) 0.65854(17) 0.5690(3) 0.0532(9) Uani d . 1 . .
H H11C 0.7565 0.6800 0.4885 0.064 Uiso calc R 1 . .
H H11D 0.8593 0.6321 0.5756 0.064 Uiso calc R 1 . .
C C21 0.8233(4) 0.70874(18) 0.6712(3) 0.0566(9) Uani d . 1 . .
C C31 0.7157(5) 0.75754(18) 0.6540(4) 0.0710(12) Uani d . 1 . .
H H31A 0.7517 0.7927 0.7112 0.085 Uiso calc R 1 . .
H H31B 0.6912 0.7744 0.5695 0.085 Uiso calc R 1 . .
C C41 0.8676(6) 0.6789(3) 0.7999(4) 0.0949(16) Uani d . 1 . .
H H41A 0.8953 0.7119 0.8622 0.142 Uiso calc R 1 . .
H H41B 0.9408 0.6504 0.8085 0.142 Uiso calc R 1 . .
H H41C 0.7948 0.6555 0.8108 0.142 Uiso calc R 1 . .
C C51 0.9444(6) 0.7441(3) 0.6559(5) 0.0991(17) Uani d . 1 . .
H H51A 0.9183 0.7644 0.5753 0.149 Uiso calc R 1 . .
H H51B 1.0146 0.7141 0.6628 0.149 Uiso calc R 1 . .
H H51C 0.9753 0.7760 0.7202 0.149 Uiso calc R 1 . .
N N12 0.3052(3) 0.69258(12) 0.5668(2) 0.0458(7) Uani d . 1 . .
H H12A 0.2930 0.6825 0.6393 0.055 Uiso calc R 1 . .
H H12B 0.3118 0.7354 0.5649 0.055 Uiso calc R 1 . .
N N22 0.3958(3) 0.56994(12) 0.4862(2) 0.0402(6) Uani d . 1 . .
H H22A 0.4465 0.5534 0.4442 0.048 Uiso calc R 1 . .
H H22B 0.3994 0.5421 0.5477 0.048 Uiso calc R 1 . .
C C12 0.1831(4) 0.67383(17) 0.4640(3) 0.0511(9) Uani d . 1 . .
H H12C 0.1884 0.6906 0.3860 0.061 Uiso calc R 1 . .
H H12D 0.1071 0.6938 0.4779 0.061 Uiso calc R 1 . .
C C22 0.1583(4) 0.60234(17) 0.4493(3) 0.0515(8) Uani d . 1 . .
C C32 0.2579(3) 0.56994(17) 0.3997(3) 0.0507(8) Uani d . 1 . .
H H32A 0.2300 0.5260 0.3789 0.061 Uiso calc R 1 . .
H H32B 0.2555 0.5911 0.3229 0.061 Uiso calc R 1 . .
C C42 0.1611(4) 0.5721(2) 0.5732(4) 0.0655(11) Uani d . 1 . .
H H42A 0.1362 0.5279 0.5598 0.098 Uiso calc R 1 . .
H H42B 0.0994 0.5942 0.6041 0.098 Uiso calc R 1 . .
H H42C 0.2493 0.5754 0.6332 0.098 Uiso calc R 1 . .
C C52 0.0201(4) 0.5925(2) 0.3510(4) 0.0782(13) Uani d . 1 . .
H H52A 0.0187 0.6104 0.2726 0.117 Uiso calc R 1 . .
H H52B -0.0458 0.6134 0.3780 0.117 Uiso calc R 1 . .
H H52C 0.0008 0.5476 0.3407 0.117 Uiso calc R 1 . .
O O13 0.4945(3) 0.37125(11) 0.7813(2) 0.0598(7) Uani d . 1 . .
O O23 0.4176(3) 0.45791(11) 0.66911(18) 0.0528(6) Uani d . 1 . .
O O33 0.6662(3) 0.53808(12) 0.7788(2) 0.0591(7) Uani d . 1 . .
O O43 0.5091(2) 0.61214(9) 0.75342(17) 0.0415(5) Uani d . 1 . .
C C13 0.5420(3) 0.56236(14) 1.0119(3) 0.0373(7) Uani d . 1 . .
H H13 0.5707 0.6046 1.0198 0.045 Uiso calc R 1 . .
C C23 0.5276(3) 0.52969(13) 0.9013(3) 0.0349(7) Uani d . 1 . .
C C33 0.4853(3) 0.46644(13) 0.8894(3) 0.0354(7) Uani d . 1 . .
C C43 0.4636(3) 0.42975(14) 0.7692(3) 0.0403(7) Uani d . 1 . .
C C53 0.5714(3) 0.56189(14) 0.8019(3) 0.0382(7) Uani d . 1 . .
O O14 0.1542(4) 0.9576(2) 0.5474(4) 0.1225(14) Uani d . 1 . .
H H14 0.2080 0.9819 0.6011 0.184 Uiso d R 1 . .
C C14 0.1312(8) 0.9871(5) 0.4301(7) 0.175(4) Uani d . 1 . .
H H14A 0.1126 1.0317 0.4359 0.263 Uiso calc R 1 . .
H H14B 0.0564 0.9671 0.3685 0.263 Uiso calc R 1 . .
H H14C 0.2089 0.9826 0.4059 0.263 Uiso calc R 1 . .
O O1W 0.4758(3) 0.69819(11) 0.4044(2) 0.0606(7) Uani d . 1 . .
H H1WA 0.4178 0.7271 0.3741 0.073 Uiso d R 1 . .
H H1WB 0.4899 0.6781 0.3450 0.073 Uiso d R 1 . .
O O2W 0.3493(3) 0.81188(11) 0.3432(2) 0.0612(7) Uani d . 1 . .
H H2WA 0.3991 0.8417 0.3335 0.073 Uiso d R 1 . .
H H2WB 0.3049 0.8261 0.3875 0.073 Uiso d R 1 . .
O O3W 0.2679(4) 0.84070(14) 0.5420(3) 0.0822(9) Uani d . 1 . .
H H3WA 0.3473 0.8492 0.5882 0.099 Uiso d R 1 . .
H H3WB 0.2162 0.8726 0.5338 0.099 Uiso d R 1 . .

loop_
_atom_site_aniso_label
_atom_site_aniso_U_11
_atom_site_aniso_U_22
_atom_site_aniso_U_33
_atom_site_aniso_U_12
_atom_site_aniso_U_13
_atom_site_aniso_U_23
Ni1 0.0606(3) 0.0276(2) 0.0273(2) 0.00564(17) 0.02307(18) 0.00162(15)
N11 0.0600(17) 0.0329(14) 0.0285(12) 0.0016(12) 0.0220(12) -0.0027(10)
N21 0.080(2) 0.0334(14) 0.0494(16) -0.0021(14) 0.0377(16) -0.0077(12)
C11 0.064(2) 0.056(2) 0.048(2) -0.0095(18) 0.0293(18) -0.0097(16)
C21 0.069(2) 0.054(2) 0.050(2) -0.0130(19) 0.0242(18) -0.0130(17)
C31 0.105(3) 0.046(2) 0.072(3) -0.019(2) 0.044(3) -0.016(2)
C41 0.123(4) 0.092(4) 0.054(3) -0.007(3) 0.010(3) -0.006(2)
C51 0.102(4) 0.095(4) 0.105(4) -0.040(3) 0.042(3) -0.033(3)
N12 0.0672(19) 0.0377(15) 0.0379(14) 0.0112(13) 0.0249(14) 0.0014(12)
N22 0.0577(17) 0.0324(13) 0.0369(14) 0.0067(12) 0.0245(13) 0.0002(11)
C12 0.060(2) 0.0437(19) 0.051(2) 0.0161(17) 0.0202(18) 0.0038(16)
C22 0.054(2) 0.050(2) 0.051(2) 0.0060(17) 0.0182(16) 0.0020(16)
C32 0.064(2) 0.0435(19) 0.0438(19) 0.0040(17) 0.0162(17) -0.0051(15)
C42 0.069(3) 0.064(3) 0.078(3) 0.005(2) 0.044(2) 0.011(2)
C52 0.063(3) 0.075(3) 0.086(3) 0.002(2) 0.012(2) -0.006(2)
O13 0.125(2) 0.0273(12) 0.0353(12) 0.0033(13) 0.0375(14) -0.0026(9)
O23 0.0957(19) 0.0405(12) 0.0231(10) 0.0071(12) 0.0213(11) -0.0016(9)
O33 0.0860(19) 0.0531(15) 0.0580(15) 0.0210(13) 0.0503(14) 0.0217(12)
O43 0.0737(16) 0.0289(11) 0.0321(11) 0.0071(10) 0.0313(11) 0.0076(9)
C13 0.064(2) 0.0241(14) 0.0281(14) -0.0007(13) 0.0210(14) -0.0002(11)
C23 0.058(2) 0.0278(15) 0.0250(13) 0.0036(13) 0.0210(13) 0.0021(11)
C33 0.058(2) 0.0279(15) 0.0238(13) 0.0022(13) 0.0191(13) -0.0016(11)
C43 0.067(2) 0.0329(16) 0.0278(15) -0.0069(15) 0.0246(15) -0.0049(12)
C53 0.066(2) 0.0285(15) 0.0256(14) -0.0004(14) 0.0221(14) 0.0006(12)
O14 0.131(3) 0.106(3) 0.118(3) -0.018(3) 0.026(3) -0.019(3)
C14 0.175(8) 0.193(9) 0.124(6) -0.024(6) 0.005(5) 0.029(6)
O1W 0.113(2) 0.0466(14) 0.0337(12) 0.0271(14) 0.0395(13) 0.0106(10)
O2W 0.106(2) 0.0355(13) 0.0544(15) -0.0042(13) 0.0429(15) 0.0011(11)
O3W 0.117(3) 0.0624(19) 0.078(2) -0.0170(17) 0.047(2) -0.0191(15)

loop_
_atom_type_symbol
_atom_type_description
_atom_type_scat_dispersion_real
_atom_type_scat_dispersion_imag
_atom_type_scat_source
C C 0.0033 0.0016 'International Tables Vol C Tables 4.2.6.8 and 6.1.1.4'
H H 0.0000 0.0000 'International Tables Vol C Tables 4.2.6.8 and 6.1.1.4'
N N 0.0061 0.0033 'International Tables Vol C Tables 4.2.6.8 and 6.1.1.4'
O O 0.0106 0.0060 'International Tables Vol C Tables 4.2.6.8 and 6.1.1.4'
Ni Ni 0.3393 1.1124 'International Tables Vol C Tables 4.2.6.8 and 6.1.1.4'

loop_
_geom_angle_atom_site_label_1
_geom_angle_atom_site_label_2
_geom_angle_atom_site_label_3
_geom_angle_site_symmetry_1
_geom_angle_site_symmetry_3
_geom_angle
_geom_angle_publ_flag
O1W Ni1 N11 . . 86.83(10) ?
O1W Ni1 N22 . . 93.62(10) ?
N11 Ni1 N22 . . 88.87(10) ?
O1W Ni1 N12 . . 91.02(10) ?
N11 Ni1 N12 . . 177.65(9) ?
N22 Ni1 N12 . . 90.31(10) ?
O1W Ni1 N21 . . 90.83(11) ?
N11 Ni1 N21 . . 89.58(11) ?
N22 Ni1 N21 . . 175.20(10) ?
N12 Ni1 N21 . . 91.41(11) ?
O1W Ni1 O43 . . 177.48(9) ?
N11 Ni1 O43 . . 93.78(9) ?
N22 Ni1 O43 . . 88.84(9) ?
N12 Ni1 O43 . . 88.41(9) ?
N21 Ni1 O43 . . 86.73(9) ?
C11 N11 Ni1 . . 121.3(2) ?
C11 N11 H11A . . 107.0 ?
Ni1 N11 H11A . . 107.0 ?
C11 N11 H11B . . 107.0 ?
Ni1 N11 H11B . . 107.0 ?
H11A N11 H11B . . 106.7 ?
C31 N21 Ni1 . . 119.9(2) ?
C31 N21 H21A . . 107.3 ?
Ni1 N21 H21A . . 107.3 ?
C31 N21 H21B . . 107.3 ?
Ni1 N21 H21B . . 107.3 ?
H21A N21 H21B . . 106.9 ?
N11 C11 C21 . . 115.1(3) ?
N11 C11 H11C . . 108.5 ?
C21 C11 H11C . . 108.5 ?
N11 C11 H11D . . 108.5 ?
C21 C11 H11D . . 108.5 ?
H11C C11 H11D . . 107.5 ?
C31 C21 C41 . . 112.6(4) ?
C31 C21 C11 . . 111.2(3) ?
C41 C21 C11 . . 111.7(4) ?
C31 C21 C51 . . 106.8(4) ?
C41 C21 C51 . . 107.8(4) ?
C11 C21 C51 . . 106.4(3) ?
N21 C31 C21 . . 115.4(3) ?
N21 C31 H31A . . 108.4 ?
C21 C31 H31A . . 108.4 ?
N21 C31 H31B . . 108.4 ?
C21 C31 H31B . . 108.4 ?
H31A C31 H31B . . 107.5 ?
C21 C41 H41A . . 109.5 ?
C21 C41 H41B . . 109.5 ?
H41A C41 H41B . . 109.5 ?
C21 C41 H41C . . 109.5 ?
H41A C41 H41C . . 109.5 ?
H41B C41 H41C . . 109.5 ?
C21 C51 H51A . . 109.5 ?
C21 C51 H51B . . 109.5 ?
H51A C51 H51B . . 109.5 ?
C21 C51 H51C . . 109.5 ?
H51A C51 H51C . . 109.5 ?
H51B C51 H51C . . 109.5 ?
C12 N12 Ni1 . . 119.4(2) ?
C12 N12 H12A . . 107.5 ?
Ni1 N12 H12A . . 107.5 ?
C12 N12 H12B . . 107.5 ?
Ni1 N12 H12B . . 107.5 ?
H12A N12 H12B . . 107.0 ?
C32 N22 Ni1 . . 122.0(2) ?
C32 N22 H22A . . 106.8 ?
Ni1 N22 H22A . . 106.8 ?
C32 N22 H22B . . 106.8 ?
Ni1 N22 H22B . . 106.8 ?
H22A N22 H22B . . 106.7 ?
N12 C12 C22 . . 115.0(3) ?
N12 C12 H12C . . 108.5 ?
C22 C12 H12C . . 108.5 ?
N12 C12 H12D . . 108.5 ?
C22 C12 H12D . . 108.5 ?
H12C C12 H12D . . 107.5 ?
C32 C22 C12 . . 111.3(3) ?
C32 C22 C42 . . 110.9(3) ?
C12 C22 C42 . . 110.9(3) ?
C32 C22 C52 . . 106.8(3) ?
C12 C22 C52 . . 107.5(3) ?
C42 C22 C52 . . 109.3(3) ?
N22 C32 C22 . . 114.8(3) ?
N22 C32 H32A . . 108.6 ?
C22 C32 H32A . . 108.6 ?
N22 C32 H32B . . 108.6 ?
C22 C32 H32B . . 108.6 ?
H32A C32 H32B . . 107.5 ?
C22 C42 H42A . . 109.5 ?
C22 C42 H42B . . 109.5 ?
H42A C42 H42B . . 109.5 ?
C22 C42 H42C . . 109.5 ?
H42A C42 H42C . . 109.5 ?
H42B C42 H42C . . 109.5 ?
C22 C52 H52A . . 109.5 ?
C22 C52 H52B . . 109.5 ?
H52A C52 H52B . . 109.5 ?
C22 C52 H52C . . 109.5 ?
H52A C52 H52C . . 109.5 ?
H52B C52 H52C . . 109.5 ?
C53 O43 Ni1 . . 127.76(17) ?
C33 C13 C23 3_667 . 121.7(3) ?
C33 C13 H13 3_667 . 119.1 ?
C23 C13 H13 . . 119.1 ?
C33 C23 C13 . . 119.3(3) ?
C33 C23 C53 . . 121.4(2) ?
C13 C23 C53 . . 119.0(3) ?
C13 C33 C23 3_667 . 119.0(3) ?
C13 C33 C43 3_667 . 119.8(3) ?
C23 C33 C43 . . 121.2(2) ?
O23 C43 O13 . . 125.1(3) ?
O23 C43 C33 . . 118.9(3) ?
O13 C43 C33 . . 116.0(3) ?
O33 C53 O43 . . 126.2(3) ?
O33 C53 C23 . . 117.3(3) ?
O43 C53 C23 . . 116.4(3) ?
C14 O14 H14 . . 106.0 ?
O14 C14 H14A . . 109.5 ?
O14 C14 H14B . . 109.5 ?
H14A C14 H14B . . 109.5 ?
O14 C14 H14C . . 109.5 ?
H14A C14 H14C . . 109.5 ?
H14B C14 H14C . . 109.5 ?
Ni1 O1W H1WA . . 120.5 ?
Ni1 O1W H1WB . . 122.0 ?
H1WA O1W H1WB . . 109.3 ?
H2WA O2W H2WB . . 108.4 ?
H3WA O3W H3WB . . 112.1 ?

loop_
_geom_bond_atom_site_label_1
_geom_bond_atom_site_label_2
_geom_bond_site_symmetry_2
_geom_bond_distance
_geom_bond_publ_flag
Ni1 O1W . 2.081(2) ?
Ni1 N11 . 2.089(3) ?
Ni1 N22 . 2.103(3) ?
Ni1 N12 . 2.114(3) ?
Ni1 N21 . 2.114(3) ?
Ni1 O43 . 2.1727(18) ?
N11 C11 . 1.477(4) ?
N11 H11A . 0.9000 ?
N11 H11B . 0.9000 ?
N21 C31 . 1.479(5) ?
N21 H21A . 0.9000 ?
N21 H21B . 0.9000 ?
C11 C21 . 1.515(5) ?
C11 H11C . 0.9700 ?
C11 H11D . 0.9700 ?
C21 C31 . 1.497(6) ?
C21 C41 . 1.510(6) ?
C21 C51 . 1.546(6) ?
C31 H31A . 0.9700 ?
C31 H31B . 0.9700 ?
C41 H41A . 0.9600 ?
C41 H41B . 0.9600 ?
C41 H41C . 0.9600 ?
C51 H51A . 0.9600 ?
C51 H51B . 0.9600 ?
C51 H51C . 0.9600 ?
N12 C12 . 1.478(4) ?
N12 H12A . 0.9000 ?
N12 H12B . 0.9000 ?
N22 C32 . 1.467(4) ?
N22 H22A . 0.9000 ?
N22 H22B . 0.9000 ?
C12 C22 . 1.518(5) ?
C12 H12C . 0.9700 ?
C12 H12D . 0.9700 ?
C22 C32 . 1.517(5) ?
C22 C42 . 1.531(5) ?
C22 C52 . 1.532(5) ?
C32 H32A . 0.9700 ?
C32 H32B . 0.9700 ?
C42 H42A . 0.9600 ?
C42 H42B . 0.9600 ?
C42 H42C . 0.9600 ?
C52 H52A . 0.9600 ?
C52 H52B . 0.9600 ?
C52 H52C . 0.9600 ?
O13 C43 . 1.262(4) ?
O23 C43 . 1.226(4) ?
O33 C53 . 1.231(4) ?
O43 C53 . 1.266(3) ?
C13 C33 3_667 1.386(4) ?
C13 C23 . 1.390(4) ?
C13 H13 . 0.9300 ?
C23 C33 . 1.389(4) ?
C23 C53 . 1.515(4) ?
C33 C13 3_667 1.386(4) ?
C33 C43 . 1.512(4) ?
O14 C14 . 1.412(8) ?
O14 H14 . 0.8497 ?
C14 H14A . 0.9600 ?
C14 H14B . 0.9600 ?
C14 H14C . 0.9600 ?
O1W H1WA . 0.8500 ?
O1W H1WB . 0.8500 ?
O2W H2WA . 0.8500 ?
O2W H2WB . 0.8500 ?
O3W H3WA . 0.8501 ?
O3W H3WB . 0.8499 ?

loop_
_geom_hbond_atom_site_label_D
_geom_hbond_atom_site_label_H
_geom_hbond_atom_site_label_A
_geom_hbond_site_symmetry_A
_geom_hbond_distance_DH
_geom_hbond_distance_HA
_geom_hbond_distance_DA
_geom_hbond_angle_DHA
O14 H14 O33 2_656 0.85 1.95 2.800(5) 179
N11 H11A O33 . 0.90 2.08 2.883(3) 149
N11 H11B O23 3_666 0.90 2.11 3.005(3) 170
N21 H21A O13 2_656 0.90 2.34 3.111(4) 143
N12 H12A O2W 4_576 0.90 2.19 3.012(3) 152
N12 H12B O3W . 0.90 2.25 3.124(4) 165
N22 H22A O23 3_666 0.90 2.25 3.122(3) 164
N22 H22B O23 . 0.90 2.20 3.086(3) 167
O1W H1WA O2W . 0.85 1.90 2.706(3) 157
O1W H1WB O13 3_666 0.85 1.82 2.664(3) 174
O2W H2WA O43 4_575 0.85 1.96 2.761(3) 157
O2W H2WB O3W . 0.85 1.95 2.740(4) 155
O3W H3WA O13 2_656 0.85 1.89 2.723(4) 167
O3W H3WB O14 . 0.85 1.92 2.739(5) 161

loop_
_geom_torsion_atom_site_label_1
_geom_torsion_atom_site_label_2
_geom_torsion_atom_site_label_3
_geom_torsion_atom_site_label_4
_geom_torsion_site_symmetry_1
_geom_torsion_site_symmetry_2
_geom_torsion_site_symmetry_3
_geom_torsion_site_symmetry_4
_geom_torsion
_geom_torsion_publ_flag
O1W Ni1 N11 C11 . . . . 59.2(2) ?
N22 Ni1 N11 C11 . . . . 152.9(2) ?
N21 Ni1 N11 C11 . . . . -31.7(2) ?
O43 Ni1 N11 C11 . . . . -118.4(2) ?
O1W Ni1 N21 C31 . . . . -54.9(3) ?
N12 Ni1 N21 C31 . . . . -146.0(3) ?
O43 Ni1 N21 C31 . . . . 125.7(3) ?
Ni1 N11 C11 C21 . . . . 53.6(4) ?
N11 C11 C21 C31 . . . . -67.4(4) ?
N11 C11 C21 C41 . . . . 59.3(5) ?
N11 C11 C21 C51 . . . . 176.6(4) ?
Ni1 N21 C31 C21 . . . . -55.0(4) ?
C41 C21 C31 N21 . . . . -57.5(5) ?
C11 C21 C31 N21 . . . . 68.6(4) ?
C51 C21 C31 N21 . . . . -175.6(3) ?
O1W Ni1 N12 C12 . . . . 63.2(2) ?
N22 Ni1 N12 C12 . . . . -30.4(2) ?
N21 Ni1 N12 C12 . . . . 154.1(2) ?
O43 Ni1 N12 C12 . . . . -119.2(2) ?
O1W Ni1 N22 C32 . . . . -61.9(2) ?
N11 Ni1 N22 C32 . . . . -148.7(2) ?
N12 Ni1 N22 C32 . . . . 29.1(2) ?
O43 Ni1 N22 C32 . . . . 117.5(2) ?
Ni1 N12 C12 C22 . . . . 55.1(4) ?
N12 C12 C22 C32 . . . . -70.6(4) ?
N12 C12 C22 C42 . . . . 53.4(4) ?
N12 C12 C22 C52 . . . . 172.7(3) ?
Ni1 N22 C32 C22 . . . . -51.1(4) ?
C12 C22 C32 N22 . . . . 67.5(4) ?
C42 C22 C32 N22 . . . . -56.5(4) ?
C52 C22 C32 N22 . . . . -175.4(3) ?
N11 Ni1 O43 C53 . . . . -27.5(3) ?
N22 Ni1 O43 C53 . . . . 61.3(3) ?
N12 Ni1 O43 C53 . . . . 151.7(3) ?
N21 Ni1 O43 C53 . . . . -116.8(3) ?
C33 C13 C23 C33 3_667 . . . -0.3(5) ?
C33 C13 C23 C53 3_667 . . . -174.3(3) ?
C13 C23 C33 C13 . . . 3_667 0.3(5) ?
C53 C23 C33 C13 . . . 3_667 174.2(3) ?
C13 C23 C33 C43 . . . . 177.9(3) ?
C53 C23 C33 C43 . . . . -8.3(5) ?
C13 C33 C43 O23 3_667 . . . 141.0(3) ?
C23 C33 C43 O23 . . . . -36.6(5) ?
C13 C33 C43 O13 3_667 . . . -38.6(5) ?
C23 C33 C43 O13 . . . . 143.9(3) ?
Ni1 O43 C53 O33 . . . . 24.7(5) ?
Ni1 O43 C53 C23 . . . . -157.65(19) ?
C33 C23 C53 O33 . . . . -59.6(4) ?
C13 C23 C53 O33 . . . . 114.3(3) ?
C33 C23 C53 O43 . . . . 122.5(3) ?
C13 C23 C53 O43 . . . . -63.6(4) ?
